data_7212979
loop_
_publ_author_name
'Sharma, Arun K.'
'Hundal, Geeta'
'Obrai, Sangeeta'
'Mahajan, Mohinder P.'

_publ_section_title
;
 Highly regioselective nucleophilic/cycloaddition reactions of N-arylamino
 1,3-diazabuta-1,3-dienes with \a-nitrosostyrenes: synthesis of
 functionalised imidazoles and imidazole oxides
;
_journal_issue 5
_journal_name_full 'Journal of the Chemical Society, Perkin Transactions 1'
_journal_page_first 615
_journal_paper_doi 10.1039/a808574i
_journal_year 1999
_chemical_formula_sum 'C29 H24 N4 O2'
_chemical_formula_weight 460.52
_chemical_name_systematic
; 
 ? 
;
_space_group_IT_number 14
_symmetry_cell_setting monoclinic
_symmetry_space_group_name_Hall '-P 2ybc'
_symmetry_space_group_name_H-M 'P 1 21/c 1'
_atom_sites_solution_hydrogens geom
_atom_sites_solution_primary direct
_atom_sites_solution_secondary difmap
_audit_creation_method SHELXL
_cell_angle_alpha 90.00
_cell_angle_beta 99.700(10)
_cell_angle_gamma 90.00
_cell_formula_units_Z 4
_cell_length_a 12.2950(10)
_cell_length_b 9.5540(10)
_cell_length_c 20.636(2)
_cell_measurement_reflns_used 25
_cell_measurement_temperature 293(2)
_cell_measurement_theta_max 13
_cell_measurement_theta_min 10
_cell_volume 2389.4(4)
_computing_structure_refinement 'SHELXL-93 (Sheldrick, 1993)'
_computing_structure_solution 'SHELXS-86 (Sheldrick, 1990)'
_diffrn_ambient_temperature 293(2)
_diffrn_radiation_monochromator graphite
_diffrn_radiation_source 'fine-focus sealed tube'
_diffrn_radiation_type MoK\a
_diffrn_radiation_wavelength 0.71073
_diffrn_reflns_av_R_equivalents 0.0295
_diffrn_reflns_av_sigmaI/netI 0.0458
_diffrn_reflns_limit_h_max 7
_diffrn_reflns_limit_h_min 0
_diffrn_reflns_limit_k_max 9
_diffrn_reflns_limit_k_min 0
_diffrn_reflns_limit_l_max 19
_diffrn_reflns_limit_l_min -19
_diffrn_reflns_number 1948
_diffrn_reflns_theta_max 20.00
_diffrn_reflns_theta_min 2.00
_exptl_absorpt_coefficient_mu 0.082
_exptl_crystal_density_diffrn 1.280
_exptl_crystal_F_000 968
_exptl_crystal_size_max 0.3
_exptl_crystal_size_mid 0.2
_exptl_crystal_size_min 0.2
_refine_diff_density_max 0.132
_refine_diff_density_min -0.155
_refine_diff_density_rms 0.046
_refine_ls_extinction_coef 0.0113(16)
_refine_ls_extinction_expression Fc^*^=kFc[1+0.001xFc^2^\l^3^/sin(2\q)]^-1/4^
_refine_ls_extinction_method SHELXL
_refine_ls_goodness_of_fit_all 1.140
_refine_ls_goodness_of_fit_obs 1.061
_refine_ls_matrix_type full
_refine_ls_number_parameters 317
_refine_ls_number_reflns 1812
_refine_ls_number_restraints 0
_refine_ls_restrained_S_all 1.140
_refine_ls_restrained_S_obs 1.061
_refine_ls_R_factor_all 0.0693
_refine_ls_R_factor_obs 0.0447
_refine_ls_shift/esd_max 0.000
_refine_ls_shift/esd_mean 0.000
_refine_ls_structure_factor_coef Fsqd
_refine_ls_weighting_details 'w=1/[\s^2^(Fo^2^)+(0.0773P)^2^+0.0000P] where P=(Fo^2^+2Fc^2^)/3'
_refine_ls_weighting_scheme calc
_refine_ls_wR_factor_all 0.1454
_refine_ls_wR_factor_obs 0.1122
_reflns_number_observed 1337
_reflns_number_total 1812
_reflns_observed_criterion >2sigma(I)
_cod_data_source_file 808574isup1.cif
_cod_data_source_block compound4c
_cod_depositor_comments
;
The following automatic conversions were performed:

'_refine_ls_weighting_scheme' value 'calc
w=1/[\s^2^(Fo^2^)+(0.0773P)^2^+0.0000P] where P=(Fo^2^+2Fc^2^)/3' was
changed to 'calc'. New tag '_refine_ls_weighting_details' was
created. The value of the new tag was set to
'w=1/[\s^2^(Fo^2^)+(0.0773P)^2^+0.0000P] where P=(Fo^2^+2Fc^2^)/3'.

Automatic conversion script
Id: cif_fix_values 3143 2015-03-26 13:38:13Z robertas 
;
_cod_original_sg_symbol_H-M P2(1)/c
_cod_database_code 7212979

loop_
_symmetry_equiv_pos_as_xyz
'x, y, z'
'-x, y+1/2, -z+1/2'
'-x, -y, -z'
'x, -y-1/2, z-1/2'

loop_
_atom_site_aniso_label
_atom_site_aniso_U_11
_atom_site_aniso_U_22
_atom_site_aniso_U_33
_atom_site_aniso_U_23
_atom_site_aniso_U_13
_atom_site_aniso_U_12
N1 0.030(4) 0.042(2) 0.041(3) -0.001(2) 0.007(2) 0.006(2)
N2 0.036(4) 0.036(2) 0.041(3) -0.001(2) 0.005(3) 0.004(2)
N3 0.027(5) 0.044(3) 0.047(2) -0.006(2) 0.007(2) 0.006(3)
N4 0.028(4) 0.040(3) 0.051(2) -0.009(2) -0.003(2) 0.003(2)
O1 0.058(3) 0.051(2) 0.036(2) -0.008(2) 0.008(2) 0.012(2)
O2 0.079(4) 0.061(2) 0.050(2) -0.004(2) -0.013(2) -0.006(2)
C1 0.024(6) 0.034(3) 0.045(4) -0.005(2) 0.008(3) 0.001(3)
C2 0.031(5) 0.034(3) 0.043(4) -0.002(2) 0.014(3) 0.002(3)
C3 0.040(6) 0.041(3) 0.047(4) 0.000(2) 0.011(3) 0.015(3)
C4 0.027(6) 0.043(3) 0.035(3) 0.002(3) 0.010(3) 0.003(3)
C5 0.029(6) 0.045(3) 0.053(4) -0.007(3) 0.010(3) 0.002(3)
C6 0.037(7) 0.060(4) 0.068(4) -0.011(3) 0.010(4) 0.001(3)
C7 0.038(8) 0.087(5) 0.120(7) -0.030(4) 0.025(5) -0.001(5)
C8 0.029(6) 0.100(5) 0.147(7) -0.027(5) 0.001(6) 0.012(4)
C9 0.047(8) 0.099(5) 0.102(5) -0.020(4) -0.008(5) -0.001(5)
C10 0.033(7) 0.070(4) 0.068(4) -0.012(3) 0.003(3) 0.004(4)
C11 0.030(5) 0.042(3) 0.040(3) -0.003(3) 0.006(3) 0.000(3)
C12 0.103(6) 0.044(4) 0.065(4) -0.002(3) -0.037(4) 0.006(3)
C13 0.134(7) 0.049(4) 0.074(4) -0.005(3) -0.037(4) 0.001(4)
C14 0.078(6) 0.037(3) 0.071(4) -0.012(3) 0.005(4) -0.011(3)
C15 0.061(5) 0.041(4) 0.063(4) 0.013(3) 0.013(3) 0.009(3)
C16 0.043(5) 0.054(4) 0.049(3) 0.001(3) 0.004(3) 0.004(3)
C17 0.048(5) 0.036(3) 0.032(3) 0.000(3) 0.007(3) 0.003(3)
C18 0.085(6) 0.037(3) 0.061(4) 0.000(3) -0.008(3) -0.011(3)
C19 0.101(6) 0.038(4) 0.051(4) 0.008(3) -0.014(3) -0.003(3)
C20 0.057(5) 0.044(4) 0.039(3) 0.000(3) 0.006(3) 0.000(3)
C21 0.078(6) 0.036(3) 0.051(4) -0.012(3) 0.000(3) -0.005(3)
C22 0.076(6) 0.037(3) 0.043(3) 0.001(2) 0.007(3) 0.006(3)
C23 0.109(7) 0.086(5) 0.069(4) -0.011(3) -0.014(4) -0.022(4)
C24 0.035(7) 0.035(3) 0.048(4) -0.004(2) 0.004(4) 0.005(3)
C25 0.051(7) 0.052(3) 0.051(4) -0.004(2) 0.005(5) 0.005(3)
C26 0.032(6) 0.074(4) 0.076(5) -0.006(3) 0.005(4) 0.005(3)
C27 0.042(8) 0.068(4) 0.073(5) -0.006(3) -0.016(4) 0.007(4)
C28 0.057(7) 0.059(4) 0.051(4) -0.004(3) -0.007(5) 0.011(3)
C29 0.047(6) 0.049(3) 0.049(4) -0.003(2) 0.008(4) 0.008(3)

loop_
_atom_site_label
_atom_site_type_symbol
_atom_site_fract_x
_atom_site_fract_y
_atom_site_fract_z
_atom_site_U_iso_or_equiv
_atom_site_thermal_displace_type
_atom_site_occupancy
_atom_site_calc_flag
_atom_site_refinement_flags
N1 N 0.4362(4) 0.0114(4) 0.2591(2) 0.0376(12) Uani 1 d .
N2 N 0.4797(4) 0.0821(4) 0.3603(2) 0.0378(12) Uani 1 d .
N3 N 0.2966(4) 0.1431(4) 0.2994(2) 0.0393(13) Uani 1 d .
N4 N 0.3542(4) 0.3460(4) 0.3590(2) 0.0406(13) Uani 1 d .
O1 O 0.4718(3) 0.1416(3) 0.41790(14) 0.0485(11) Uani 1 d .
O2 O 0.1770(3) -0.0545(4) 0.0128(2) 0.0660(13) Uani 1 d .
C1 C 0.3995(6) 0.0899(5) 0.3069(2) 0.034(2) Uani 1 d .
C2 C 0.5670(5) 0.0003(5) 0.3474(2) 0.0351(15) Uani 1 d .
C3 C 0.5373(5) -0.0417(5) 0.2838(2) 0.042(2) Uani 1 d .
H3B H 0.5796 -0.0979 0.2609 0.051 Uiso 1 calc R
C4 C 0.2754(5) 0.2656(5) 0.3233(2) 0.035(2) Uani 1 d .
C5 C 0.1591(6) 0.3103(5) 0.3108(2) 0.042(2) Uani 1 d .
C6 C 0.1114(7) 0.3780(6) 0.3586(3) 0.055(2) Uani 1 d .
H6A H 0.1535 0.3953 0.3997 0.066 Uiso 1 calc R
C7 C 0.0035(8) 0.4195(7) 0.3461(4) 0.080(2) Uani 1 d .
H7A H -0.0279 0.4620 0.3791 0.096 Uiso 1 calc R
C8 C -0.0586(6) 0.3987(8) 0.2852(5) 0.094(2) Uani 1 d .
H8A H -0.1309 0.4310 0.2764 0.113 Uiso 1 calc R
C9 C -0.0143(8) 0.3300(8) 0.2370(4) 0.085(2) Uani 1 d .
H9A H -0.0568 0.3147 0.1959 0.102 Uiso 1 calc R
C10 C 0.0935(6) 0.2840(6) 0.2502(3) 0.058(2) Uani 1 d .
H10A H 0.1228 0.2349 0.2183 0.069 Uiso 1 calc R
C11 C 0.3503(4) 0.4928(5) 0.3709(2) 0.0372(14) Uani 1 d .
C12 C 0.4064(6) 0.5413(6) 0.4291(3) 0.077(2) Uani 1 d .
H12A H 0.4407 0.4776 0.4601 0.092 Uiso 1 calc R
C13 C 0.4138(6) 0.6815(6) 0.4432(3) 0.092(3) Uani 1 d .
H13A H 0.4530 0.7114 0.4833 0.110 Uiso 1 calc R
C14 C 0.3645(5) 0.7768(5) 0.3992(3) 0.063(2) Uani 1 d .
H14A H 0.3695 0.8720 0.4087 0.076 Uiso 1 calc R
C15 C 0.3074(5) 0.7306(5) 0.3410(3) 0.055(2) Uani 1 d .
H15A H 0.2729 0.7951 0.3105 0.066 Uiso 1 calc R
C16 C 0.2999(5) 0.5895(5) 0.3261(2) 0.049(2) Uani 1 d .
H16A H 0.2608 0.5599 0.2860 0.059 Uiso 1 calc R
C17 C 0.3737(4) -0.0100(5) 0.1937(2) 0.0388(15) Uani 1 d .
C18 C 0.3387(5) 0.1022(5) 0.1548(3) 0.063(2) Uani 1 d .
H18A H 0.3586 0.1923 0.1694 0.076 Uiso 1 calc R
C19 C 0.2742(5) 0.0831(5) 0.0943(2) 0.066(2) Uani 1 d .
H19A H 0.2501 0.1603 0.0684 0.080 Uiso 1 calc R
C20 C 0.2455(5) -0.0477(5) 0.0721(2) 0.047(2) Uani 1 d .
C21 C 0.2841(5) -0.1603(5) 0.1099(2) 0.056(2) Uani 1 d .
H21A H 0.2670 -0.2505 0.0945 0.068 Uiso 1 calc R
C22 C 0.3486(5) -0.1411(5) 0.1711(2) 0.053(2) Uani 1 d .
H22A H 0.3746 -0.2181 0.1967 0.063 Uiso 1 calc R
C23 C 0.1355(6) -0.1873(6) -0.0092(3) 0.091(2) Uani 1 d .
H23A H 0.0888 -0.1777 -0.0512 0.137 Uiso 1 calc R
H23B H 0.0937 -0.2257 0.0219 0.137 Uiso 1 calc R
H23C H 0.1958 -0.2486 -0.0133 0.137 Uiso 1 calc R
C24 C 0.6664(7) -0.0281(5) 0.3959(2) 0.039(2) Uani 1 d .
C25 C 0.7686(8) -0.0392(5) 0.3758(3) 0.052(2) Uani 1 d .
H25A H 0.7736 -0.0273 0.3316 0.062 Uiso 1 calc R
C26 C 0.8619(6) -0.0675(6) 0.4203(4) 0.061(2) Uani 1 d .
H26A H 0.9296 -0.0732 0.4060 0.074 Uiso 1 calc R
C27 C 0.8573(7) -0.0872(6) 0.4847(3) 0.064(2) Uani 1 d .
H27A H 0.9211 -0.1063 0.5145 0.077 Uiso 1 calc R
C28 C 0.7571(8) -0.0786(5) 0.5057(3) 0.057(2) Uani 1 d .
H28A H 0.7533 -0.0927 0.5498 0.069 Uiso 1 calc R
C29 C 0.6619(5) -0.0491(5) 0.4617(3) 0.048(2) Uani 1 d .
H29A H 0.5946 -0.0433 0.4765 0.058 Uiso 1 calc R
H4 H 0.4411 0.2771 0.3878 0.050 Uiso 1 d .

loop_
_atom_type_symbol
_atom_type_description
_atom_type_scat_dispersion_real
_atom_type_scat_dispersion_imag
_atom_type_scat_source
C C 0.0033 0.0016 'International Tables Vol C Tables 4.2.6.8 and 6.1.1.4'
H H 0.0000 0.0000 'International Tables Vol C Tables 4.2.6.8 and 6.1.1.4'
N N 0.0061 0.0033 'International Tables Vol C Tables 4.2.6.8 and 6.1.1.4'
O O 0.0106 0.0060 'International Tables Vol C Tables 4.2.6.8 and 6.1.1.4'

loop_
_geom_angle_atom_site_label_1
_geom_angle_atom_site_label_2
_geom_angle_atom_site_label_3
_geom_angle
C3 N1 C1 109.0(4)
C3 N1 C17 127.1(4)
C1 N1 C17 123.9(5)
O1 N2 C1 123.3(5)
O1 N2 C2 125.8(4)
C1 N2 C2 110.8(4)
C4 N3 C1 122.3(5)
C4 N4 C11 127.6(4)
C20 O2 C23 117.7(4)
N3 C1 N2 131.0(5)
N3 C1 N1 122.6(5)
N2 C1 N1 105.8(5)
C3 C2 N2 105.1(4)
C3 C2 C24 131.3(5)
N2 C2 C24 123.6(5)
N1 C3 C2 109.3(5)
N3 C4 N4 122.8(6)
N3 C4 C5 116.2(5)
N4 C4 C5 121.0(4)
C6 C5 C10 118.1(6)
C6 C5 C4 121.6(5)
C10 C5 C4 120.2(5)
C7 C6 C5 120.9(6)
C6 C7 C8 120.3(7)
C7 C8 C9 120.3(7)
C8 C9 C10 119.5(6)
C9 C10 C5 120.8(6)
C12 C11 C16 117.8(4)
C12 C11 N4 117.3(4)
C16 C11 N4 124.7(4)
C11 C12 C13 121.7(5)
C14 C13 C12 120.6(5)
C13 C14 C15 118.7(5)
C14 C15 C16 121.2(5)
C11 C16 C15 120.0(5)
C22 C17 C18 119.6(4)
C22 C17 N1 120.3(4)
C18 C17 N1 120.0(4)
C17 C18 C19 120.4(4)
C20 C19 C18 120.5(5)
C19 C20 O2 115.6(4)
C19 C20 C21 119.1(4)
O2 C20 C21 125.2(4)
C20 C21 C22 120.4(4)
C17 C22 C21 119.9(4)
C29 C24 C25 118.0(5)
C29 C24 C2 122.0(7)
C25 C24 C2 120.0(5)
C26 C25 C24 120.7(6)
C27 C26 C25 121.1(7)
C26 C27 C28 119.3(6)
C27 C28 C29 120.7(6)
C28 C29 C24 120.2(7)

loop_
_geom_bond_atom_site_label_1
_geom_bond_atom_site_label_2
_geom_bond_distance
N1 C3 1.360(6)
N1 C1 1.375(6)
N1 C17 1.451(6)
N2 O1 1.335(5)
N2 C1 1.353(6)
N2 C2 1.389(6)
N3 C4 1.314(6)
N3 C1 1.347(6)
N4 C4 1.353(6)
N4 C11 1.425(6)
O2 C20 1.365(6)
O2 C23 1.414(6)
C2 C3 1.361(6)
C2 C24 1.468(8)
C4 C5 1.472(7)
C5 C6 1.389(8)
C5 C10 1.392(7)
C6 C7 1.367(8)
C7 C8 1.371(9)
C8 C9 1.378(10)
C9 C10 1.380(9)
C11 C12 1.362(7)
C11 C16 1.378(6)
C12 C13 1.370(7)
C13 C14 1.355(7)
C14 C15 1.359(7)
C15 C16 1.382(7)
C17 C22 1.353(6)
C17 C18 1.365(6)
C18 C19 1.374(7)
C19 C20 1.357(7)
C20 C21 1.366(6)
C21 C22 1.386(7)
C24 C29 1.383(7)
C24 C25 1.393(7)
C25 C26 1.370(8)
C26 C27 1.353(8)
C27 C28 1.375(8)
C28 C29 1.383(8)

loop_
_geom_torsion_atom_site_label_1
_geom_torsion_atom_site_label_2
_geom_torsion_atom_site_label_3
_geom_torsion_atom_site_label_4
_geom_torsion
C4 N3 C1 N2 45.8(7)
C4 N3 C1 N1 -144.3(4)
O1 N2 C1 N3 -6.3(7)
C2 N2 C1 N3 171.3(5)
O1 N2 C1 N1 -177.5(4)
C2 N2 C1 N1 0.1(5)
C3 N1 C1 N3 -172.4(4)
C17 N1 C1 N3 6.8(7)
C3 N1 C1 N2 -0.3(5)
C17 N1 C1 N2 178.9(4)
O1 N2 C2 C3 177.6(4)
C1 N2 C2 C3 0.1(5)
O1 N2 C2 C24 -2.3(7)
C1 N2 C2 C24 -179.8(5)
C1 N1 C3 C2 0.4(6)
C17 N1 C3 C2 -178.8(4)
N2 C2 C3 N1 -0.3(5)
C24 C2 C3 N1 179.6(5)
C1 N3 C4 N4 -2.1(7)
C1 N3 C4 C5 179.6(4)
C11 N4 C4 N3 159.8(4)
C11 N4 C4 C5 -22.0(7)
N3 C4 C5 C6 139.9(5)
N4 C4 C5 C6 -38.4(7)
N3 C4 C5 C10 -39.5(6)
N4 C4 C5 C10 142.3(5)
C10 C5 C6 C7 -1.0(8)
C4 C5 C6 C7 179.6(5)
C5 C6 C7 C8 -2.1(10)
C6 C7 C8 C9 3.0(11)
C7 C8 C9 C10 -0.9(11)
C8 C9 C10 C5 -2.2(10)
C6 C5 C10 C9 3.1(8)
C4 C5 C10 C9 -177.5(5)
C4 N4 C11 C12 149.0(5)
C4 N4 C11 C16 -35.3(8)
C16 C11 C12 C13 -0.4(10)
N4 C11 C12 C13 175.6(7)
C11 C12 C13 C14 0.3(12)
C12 C13 C14 C15 0.1(11)
C13 C14 C15 C16 -0.4(9)
C12 C11 C16 C15 0.1(8)
N4 C11 C16 C15 -175.5(5)
C14 C15 C16 C11 0.3(9)
C3 N1 C17 C22 56.5(7)
C1 N1 C17 C22 -122.6(6)
C3 N1 C17 C18 -124.4(6)
C1 N1 C17 C18 56.5(7)
C22 C17 C18 C19 2.8(9)
N1 C17 C18 C19 -176.3(5)
C17 C18 C19 C20 -0.7(10)
C18 C19 C20 O2 177.0(6)
C18 C19 C20 C21 -1.8(9)
C23 O2 C20 C19 -173.5(6)
C23 O2 C20 C21 5.2(8)
C19 C20 C21 C22 2.2(9)
O2 C20 C21 C22 -176.5(5)
C18 C17 C22 C21 -2.4(8)
N1 C17 C22 C21 176.7(5)
C20 C21 C22 C17 -0.1(9)
C3 C2 C24 C29 -142.5(6)
N2 C2 C24 C29 37.4(7)
C3 C2 C24 C25 35.4(8)
N2 C2 C24 C25 -144.7(5)
C29 C24 C25 C26 -1.2(7)
C2 C24 C25 C26 -179.2(4)
C24 C25 C26 C27 0.9(8)
C25 C26 C27 C28 0.0(8)
C26 C27 C28 C29 -0.5(8)
C27 C28 C29 C24 0.1(8)
C25 C24 C29 C28 0.7(7)
C2 C24 C29 C28 178.6(4)
